data_7228843
loop_
_publ_author_name
'Choquesillo-Lazarte, Duane'
'Nemec, Vinko'
'Cin\<ci\'c, Dominik'

_publ_section_title
;
 Halogen bonded cocrystals of active pharmaceutical ingredients:
 pyrazinamide, lidocaine and pentoxifylline in combination with
 haloperfluorinated compounds
;
_journal_name_full CrystEngComm
_journal_paper_doi 10.1039/C7CE01252G
_journal_year 2017
_chemical_formula_moiety 'C14 H22 N2 O, 0.5(C6 Br2 F4)'
_chemical_formula_sum 'C17 H22 Br F2 N2 O'
_chemical_formula_weight 388.27
_chemical_melting_point 333.15
_space_group_crystal_system monoclinic
_space_group_IT_number 14
_space_group_name_Hall '-P 2yn'
_space_group_name_H-M_alt 'P 1 21/n 1'
_symmetry_space_group_name_Hall '-P 2yn'
_symmetry_space_group_name_H-M 'P 1 21/n 1'
_atom_sites_solution_hydrogens geom
_audit_creation_date 2016-11-05
_audit_creation_method
;
Olex2 1.2
(compiled 2016.09.09 svn.r3337 for OlexSys, GUI svn.r5227)
;
_audit_update_record
;
2017-07-26 deposited with the CCDC.
2017-08-02 downloaded from the CCDC.
;
_cell_angle_alpha 90
_cell_angle_beta 101.158(2)
_cell_angle_gamma 90
_cell_formula_units_Z 4
_cell_length_a 8.1092(4)
_cell_length_b 14.9953(7)
_cell_length_c 15.2066(8)
_cell_measurement_reflns_used 9924
_cell_measurement_temperature 293(2)
_cell_measurement_theta_max 27.378
_cell_measurement_theta_min 2.731
_cell_volume 1814.17(16)
_computing_cell_refinement 'SAINT v8.37A (Bruker, 2015)'
_computing_data_collection 'Bruker Apex3, 2016'
_computing_data_reduction 'SAINT v8.37A (Bruker, 2015)'
_computing_molecular_graphics 'Olex2 (Dolomanov et al., 2009)'
_computing_publication_material 'Olex2 (Dolomanov et al., 2009)'
_computing_structure_refinement 'XL (Sheldrick, 2008)'
_computing_structure_solution 'XS (Sheldrick, 2008)'
_diffrn_ambient_temperature 293(2)
_diffrn_measured_fraction_theta_full 0.995
_diffrn_measured_fraction_theta_max 0.995
_diffrn_measurement_device_type 'Bruker D8 Venture'
_diffrn_measurement_method '\f and \w scans'
_diffrn_radiation_monochromator multilayer
_diffrn_radiation_type MoK\a
_diffrn_radiation_wavelength 0.71073
_diffrn_reflns_av_R_equivalents 0.0510
_diffrn_reflns_av_unetI/netI 0.0368
_diffrn_reflns_Laue_measured_fraction_full 0.995
_diffrn_reflns_Laue_measured_fraction_max 0.995
_diffrn_reflns_limit_h_max 10
_diffrn_reflns_limit_h_min -10
_diffrn_reflns_limit_k_max 18
_diffrn_reflns_limit_k_min -18
_diffrn_reflns_limit_l_max 19
_diffrn_reflns_limit_l_min -19
_diffrn_reflns_number 21997
_diffrn_reflns_point_group_measured_fraction_full 0.995
_diffrn_reflns_point_group_measured_fraction_max 0.995
_diffrn_reflns_theta_full 25.242
_diffrn_reflns_theta_max 26.373
_diffrn_reflns_theta_min 2.731
_diffrn_source 'high brilliance microfocus sealed tube'
_diffrn_standards_number 0
_exptl_absorpt_coefficient_mu 2.290
_exptl_absorpt_correction_T_max 0.0949
_exptl_absorpt_correction_T_min 0.0340
_exptl_absorpt_correction_type multi-scan
_exptl_absorpt_process_details
;
SADABS-2014/5 (Bruker,2014/5) was used for absorption correction.
wR2(int) was 0.1370 before and 0.0646 after correction.
The Ratio of minimum to maximum transmission is 0.3583.
The \l/2 correction factor is Not present.
;
_exptl_crystal_colour 'clear colourless'
_exptl_crystal_colour_lustre clear
_exptl_crystal_colour_primary colourless
_exptl_crystal_density_diffrn 1.422
_exptl_crystal_description block
_exptl_crystal_F_000 796
_exptl_crystal_size_max 0.14
_exptl_crystal_size_mid 0.12
_exptl_crystal_size_min 0.12
_refine_diff_density_max 0.606
_refine_diff_density_min -0.525
_refine_diff_density_rms 0.070
_refine_ls_extinction_coef 0.055(5)
_refine_ls_extinction_expression Fc^*^=kFc[1+0.001xFc^2^\l^3^/sin(2\q)]^-1/4^
_refine_ls_extinction_method 'SHELXL-2014/7 (Sheldrick 2014'
_refine_ls_goodness_of_fit_ref 1.057
_refine_ls_hydrogen_treatment constr
_refine_ls_matrix_type full
_refine_ls_number_parameters 213
_refine_ls_number_reflns 3686
_refine_ls_number_restraints 6
_refine_ls_restrained_S_all 1.062
_refine_ls_R_factor_all 0.0709
_refine_ls_R_factor_gt 0.0541
_refine_ls_shift/su_max 0.004
_refine_ls_shift/su_mean 0.000
_refine_ls_structure_factor_coef Fsqd
_refine_ls_weighting_details 'w=1/[\s^2^(Fo^2^)+(0.0810P)^2^+1.0108P] where P=(Fo^2^+2Fc^2^)/3'
_refine_ls_weighting_scheme calc
_refine_ls_wR_factor_gt 0.1453
_refine_ls_wR_factor_ref 0.1589
_reflns_Friedel_coverage 0.000
_reflns_number_gt 2783
_reflns_number_total 3686
_reflns_threshold_expression 'I > 2\s(I)'
_cod_data_source_file c7ce01252g2.cif
_cod_data_source_block LDC_TFBB
_cod_database_code 7228843
_shelx_space_group_comment
;
The symmetry employed for this shelxl refinement is uniquely defined
by the following loop, which should always be used as a source of
symmetry information in preference to the above space-group names.
They are only intended as comments.
;
_shelx_estimated_absorpt_t_max 0.771
_shelx_estimated_absorpt_t_min 0.740
_olex2_refinement_description
;
1. Fixed Uiso
 At 1.2 times of:
  All C(H) groups, All C(H,H) groups, All N(H) groups
 At 1.5 times of:
  All C(H,H,H) groups
2. Rigid body (RIGU) restrains
 C13, C14, C11, C12
 with sigma for 1-2 distances of 0.004 and sigma for 1-3 distances of 0.004
3.a Secondary CH2 refined with riding coordinates:
 C10(H10A,H10B), C11(H11A,H11B), C13(H13A,H13B)
3.b Aromatic/amide H refined with riding coordinates:
 N1(H1), C4(H4), C5(H5), C6(H6)
3.c Idealised Me refined as rotating group:
 C3(H3A,H3B,H3C), C8(H8A,H8B,H8C), C12(H12A,H12B,H12C), C14(H14A,H14B,H14C)
;
_shelx_shelxl_version_number 2014/7
_olex2_submission_special_instructions 'No special instructions were received'

loop_
_space_group_symop_operation_xyz
'x, y, z'
'-x+1/2, y+1/2, -z+1/2'
'-x, -y, -z'
'x-1/2, -y-1/2, z-1/2'

loop_
_atom_site_label
_atom_site_type_symbol
_atom_site_fract_x
_atom_site_fract_y
_atom_site_fract_z
_atom_site_U_iso_or_equiv
_atom_site_adp_type
_atom_site_occupancy
_atom_site_site_symmetry_order
_atom_site_calc_flag
_atom_site_refinement_flags_posn
_atom_site_refinement_flags_adp
O1 O 0.7631(5) 0.47307(17) 0.6995(2) 0.0914(10) Uani 1 1 d . .
N1 N 0.8631(3) 0.43885(18) 0.84466(18) 0.0560(6) Uani 1 1 d . .
H1 H 0.8770 0.3963 0.8833 0.067 Uiso 1 1 calc R .
N2 N 0.7772(5) 0.2655(2) 0.8234(2) 0.0746(9) Uani 1 1 d . .
C1 C 0.9226(4) 0.5255(2) 0.8743(2) 0.0544(7) Uani 1 1 d . .
C2 C 0.8267(5) 0.5770(2) 0.9219(2) 0.0660(9) Uani 1 1 d . .
C3 C 0.6604(8) 0.5441(3) 0.9384(5) 0.1033(16) Uani 1 1 d . .
H3A H 0.5899 0.5282 0.8824 0.155 Uiso 1 1 calc GR .
H3B H 0.6071 0.5904 0.9665 0.155 Uiso 1 1 calc GR .
H3C H 0.6779 0.4929 0.9769 0.155 Uiso 1 1 calc GR .
C4 C 0.8891(7) 0.6603(3) 0.9525(3) 0.0854(13) Uani 1 1 d . .
H4 H 0.8271 0.6958 0.9843 0.103 Uiso 1 1 calc R .
C5 C 1.0373(8) 0.6906(3) 0.9371(3) 0.0938(15) Uani 1 1 d . .
H5 H 1.0773 0.7460 0.9591 0.113 Uiso 1 1 calc R .
C6 C 1.1290(6) 0.6401(3) 0.8892(3) 0.0937(14) Uani 1 1 d . .
H6 H 1.2303 0.6621 0.8781 0.112 Uiso 1 1 calc R .
C7 C 1.0733(5) 0.5561(3) 0.8566(3) 0.0754(10) Uani 1 1 d . .
C8 C 1.1751(7) 0.5011(5) 0.8037(5) 0.1143(19) Uani 1 1 d . .
H8A H 1.2069 0.4461 0.8346 0.171 Uiso 1 1 calc GR .
H8B H 1.2742 0.5335 0.7974 0.171 Uiso 1 1 calc GR .
H8C H 1.1090 0.4887 0.7455 0.171 Uiso 1 1 calc GR .
C9 C 0.7875(5) 0.4196(2) 0.7611(2) 0.0624(9) Uani 1 1 d . .
C10 C 0.7330(6) 0.3231(2) 0.7458(3) 0.0769(11) Uani 1 1 d . .
H10A H 0.6120 0.3216 0.7257 0.092 Uiso 1 1 calc R .
H10B H 0.7831 0.2991 0.6978 0.092 Uiso 1 1 calc R .
C11 C 0.8933(10) 0.1926(4) 0.8116(4) 0.1223(19) Uani 1 1 d . U
H11A H 0.9109 0.1545 0.8641 0.147 Uiso 1 1 calc R .
H11B H 0.8431 0.1567 0.7602 0.147 Uiso 1 1 calc R .
C12 C 1.0506(10) 0.2260(5) 0.7985(6) 0.150(3) Uani 1 1 d . U
H12A H 1.0325 0.2690 0.7507 0.224 Uiso 1 1 calc GR .
H12B H 1.1176 0.1778 0.7832 0.224 Uiso 1 1 calc GR .
H12C H 1.1079 0.2540 0.8526 0.224 Uiso 1 1 calc GR .
C13 C 0.6340(8) 0.2192(4) 0.8499(5) 0.126(2) Uani 1 1 d . U
H13A H 0.6758 0.1749 0.8952 0.151 Uiso 1 1 calc R .
H13B H 0.5697 0.1885 0.7983 0.151 Uiso 1 1 calc R .
C14 C 0.5232(10) 0.2823(6) 0.8856(7) 0.160(3) Uani 1 1 d . U
H14A H 0.4764 0.3241 0.8397 0.241 Uiso 1 1 calc GR .
H14B H 0.5872 0.3138 0.9358 0.241 Uiso 1 1 calc GR .
H14C H 0.4341 0.2499 0.9046 0.241 Uiso 1 1 calc GR .
Br1 Br 0.39217(5) 0.46743(3) 0.59890(3) 0.0796(3) Uani 1 1 d . .
F2 F 0.2337(3) 0.62584(15) 0.48894(17) 0.0850(7) Uani 1 1 d . .
F3 F 0.0840(3) 0.34733(15) 0.59170(18) 0.0913(7) Uani 1 1 d . .
C15 C 0.1676(5) 0.4858(2) 0.5419(2) 0.0616(8) Uani 1 1 d . .
C16 C 0.1203(5) 0.5624(2) 0.4944(2) 0.0632(9) Uani 1 1 d . .
C17 C 0.0440(5) 0.4238(2) 0.5463(2) 0.0643(9) Uani 1 1 d . .

loop_
_atom_site_aniso_label
_atom_site_aniso_U_11
_atom_site_aniso_U_22
_atom_site_aniso_U_33
_atom_site_aniso_U_23
_atom_site_aniso_U_13
_atom_site_aniso_U_12
O1 0.131(3) 0.0615(16) 0.0642(17) 0.0080(12) -0.0245(17) -0.0024(15)
N1 0.0645(16) 0.0484(13) 0.0518(15) 0.0002(11) 0.0028(12) 0.0005(12)
N2 0.095(2) 0.0533(16) 0.0700(19) -0.0016(14) 0.0016(17) -0.0026(16)
C1 0.0630(18) 0.0508(17) 0.0447(16) 0.0026(12) -0.0016(13) 0.0013(14)
C2 0.088(2) 0.0556(19) 0.0520(18) 0.0005(15) 0.0073(17) 0.0091(17)
C3 0.109(4) 0.097(3) 0.117(4) -0.010(3) 0.054(3) 0.008(3)
C4 0.132(4) 0.059(2) 0.058(2) -0.0075(17) 0.002(2) 0.012(2)
C5 0.135(4) 0.058(2) 0.072(3) -0.001(2) -0.020(3) -0.016(3)
C6 0.092(3) 0.087(3) 0.093(3) 0.000(3) -0.005(2) -0.034(3)
C7 0.072(2) 0.075(2) 0.076(3) -0.005(2) 0.0056(19) -0.0110(19)
C8 0.075(3) 0.137(4) 0.140(5) -0.031(4) 0.040(3) -0.017(3)
C9 0.069(2) 0.0547(18) 0.0548(19) -0.0031(15) -0.0084(16) 0.0074(15)
C10 0.099(3) 0.056(2) 0.065(2) -0.0055(16) -0.012(2) -0.0039(19)
C11 0.182(6) 0.082(3) 0.104(4) 0.007(3) 0.032(4) 0.019(4)
C12 0.165(6) 0.143(6) 0.145(6) 0.035(5) 0.039(5) 0.025(5)
C13 0.143(5) 0.092(3) 0.125(5) 0.024(3) -0.016(4) -0.038(3)
C14 0.127(5) 0.163(7) 0.191(8) 0.012(6) 0.032(5) -0.008(5)
Br1 0.0741(3) 0.0843(4) 0.0791(4) 0.0081(2) 0.0115(2) 0.00886(19)
F2 0.0900(15) 0.0687(13) 0.0970(17) 0.0115(12) 0.0195(13) -0.0193(11)
F3 0.1050(17) 0.0629(13) 0.1027(18) 0.0325(12) 0.0121(14) 0.0064(12)
C15 0.070(2) 0.0593(19) 0.0570(19) 0.0010(15) 0.0157(16) 0.0053(16)
C16 0.076(2) 0.0544(18) 0.061(2) -0.0002(15) 0.0173(17) -0.0070(16)
C17 0.083(2) 0.0468(17) 0.063(2) 0.0071(15) 0.0153(18) 0.0049(16)

loop_
_atom_type_symbol
_atom_type_description
_atom_type_scat_dispersion_real
_atom_type_scat_dispersion_imag
_atom_type_scat_source
C C 0.0033 0.0016 'International Tables Vol C Tables 4.2.6.8 and 6.1.1.4'
H H 0.0000 0.0000 'International Tables Vol C Tables 4.2.6.8 and 6.1.1.4'
Br Br -0.2901 2.4595 'International Tables Vol C Tables 4.2.6.8 and 6.1.1.4'
F F 0.0171 0.0103 'International Tables Vol C Tables 4.2.6.8 and 6.1.1.4'
N N 0.0061 0.0033 'International Tables Vol C Tables 4.2.6.8 and 6.1.1.4'
O O 0.0106 0.0060 'International Tables Vol C Tables 4.2.6.8 and 6.1.1.4'

loop_
_geom_angle_atom_site_label_1
_geom_angle_atom_site_label_2
_geom_angle_atom_site_label_3
_geom_angle
_geom_angle_site_symmetry_1
_geom_angle_site_symmetry_3
C1 N1 H1 117.9 . .
C9 N1 H1 117.9 . .
C9 N1 C1 124.3(3) . .
C10 N2 C11 113.9(4) . .
C10 N2 C13 114.8(4) . .
C11 N2 C13 103.9(4) . .
C2 C1 N1 118.7(3) . .
C7 C1 N1 120.0(3) . .
C7 C1 C2 121.3(3) . .
C1 C2 C3 120.9(3) . .
C4 C2 C1 117.9(4) . .
C4 C2 C3 121.2(4) . .
C2 C3 H3A 109.5 . .
C2 C3 H3B 109.5 . .
C2 C3 H3C 109.5 . .
H3A C3 H3B 109.5 . .
H3A C3 H3C 109.5 . .
H3B C3 H3C 109.5 . .
C2 C4 H4 119.3 . .
C5 C4 C2 121.5(4) . .
C5 C4 H4 119.3 . .
C4 C5 H5 119.9 . .
C4 C5 C6 120.2(4) . .
C6 C5 H5 119.9 . .
C5 C6 H6 119.4 . .
C5 C6 C7 121.1(5) . .
C7 C6 H6 119.4 . .
C1 C7 C6 118.0(4) . .
C1 C7 C8 121.3(4) . .
C6 C7 C8 120.7(4) . .
C7 C8 H8A 109.5 . .
C7 C8 H8B 109.5 . .
C7 C8 H8C 109.5 . .
H8A C8 H8B 109.5 . .
H8A C8 H8C 109.5 . .
H8B C8 H8C 109.5 . .
O1 C9 N1 124.6(3) . .
O1 C9 C10 120.6(3) . .
N1 C9 C10 114.8(3) . .
N2 C10 C9 115.1(3) . .
N2 C10 H10A 108.5 . .
N2 C10 H10B 108.5 . .
C9 C10 H10A 108.5 . .
C9 C10 H10B 108.5 . .
H10A C10 H10B 107.5 . .
N2 C11 H11A 109.3 . .
N2 C11 H11B 109.3 . .
H11A C11 H11B 108.0 . .
C12 C11 N2 111.5(5) . .
C12 C11 H11A 109.3 . .
C12 C11 H11B 109.3 . .
C11 C12 H12A 109.5 . .
C11 C12 H12B 109.5 . .
C11 C12 H12C 109.5 . .
H12A C12 H12B 109.5 . .
H12A C12 H12C 109.5 . .
H12B C12 H12C 109.5 . .
N2 C13 H13A 109.3 . .
N2 C13 H13B 109.3 . .
N2 C13 C14 111.5(5) . .
H13A C13 H13B 108.0 . .
C14 C13 H13A 109.3 . .
C14 C13 H13B 109.3 . .
C13 C14 H14A 109.5 . .
C13 C14 H14B 109.5 . .
C13 C14 H14C 109.5 . .
H14A C14 H14B 109.5 . .
H14A C14 H14C 109.5 . .
H14B C14 H14C 109.5 . .
C16 C15 Br1 120.8(3) . .
C16 C15 C17 117.3(3) . .
C17 C15 Br1 121.9(3) . .
F2 C16 C15 120.2(3) . .
F2 C16 C17 119.0(3) . 3_566
C15 C16 C17 120.8(3) . 3_566
F3 C17 C15 119.6(3) . .
F3 C17 C16 118.4(3) . 3_566
C16 C17 C15 121.9(3) 3_566 .

loop_
_geom_bond_atom_site_label_1
_geom_bond_atom_site_label_2
_geom_bond_distance
_geom_bond_site_symmetry_2
O1 C9 1.220(4) .
N1 H1 0.8600 .
N1 C1 1.428(4) .
N1 C9 1.331(4) .
N2 C10 1.451(5) .
N2 C11 1.476(7) .
N2 C13 1.474(7) .
C1 C2 1.394(5) .
C1 C7 1.379(5) .
C2 C3 1.502(6) .
C2 C4 1.394(6) .
C3 H3A 0.9600 .
C3 H3B 0.9600 .
C3 H3C 0.9600 .
C4 H4 0.9300 .
C4 C5 1.347(7) .
C5 H5 0.9300 .
C5 C6 1.365(8) .
C6 H6 0.9300 .
C6 C7 1.397(6) .
C7 C8 1.505(7) .
C8 H8A 0.9600 .
C8 H8B 0.9600 .
C8 H8C 0.9600 .
C9 C10 1.518(5) .
C10 H10A 0.9700 .
C10 H10B 0.9700 .
C11 H11A 0.9700 .
C11 H11B 0.9700 .
C11 C12 1.420(9) .
C12 H12A 0.9600 .
C12 H12B 0.9600 .
C12 H12C 0.9600 .
C13 H13A 0.9700 .
C13 H13B 0.9700 .
C13 C14 1.478(10) .
C14 H14A 0.9600 .
C14 H14B 0.9600 .
C14 H14C 0.9600 .
Br1 C15 1.880(4) .
F2 C16 1.337(4) .
F3 C17 1.346(4) .
C15 C16 1.372(5) .
C15 C17 1.377(5) .
C16 C17 1.372(5) 3_566
C17 C16 1.372(5) 3_566
